data_4510956
loop_
_publ_author_name
'Di Nicola, Corrado'
'Garau, Federica'
'Gazzano, Massimo'
'Monari, Magda'
'Pandolfo, Luciano'
'Pettinari, Claudio'
'Pettinari, Riccardo'

_publ_section_title
;
 Reactions of a Coordination Polymer Based on the Triangular Cluster
 [Cu3(\m3-OH)(\m-pz)3]2+with Strong Acids. Crystal Structure and
 Supramolecular Assemblies of New Mono-, Tri-, and Hexanuclear Complexes
 and Coordination Polymers
;
_journal_issue 7
_journal_name_full 'Crystal Growth &amp; Design'
_journal_page_first 3120
_journal_paper_doi 10.1021/cg1002397
_journal_volume 10
_journal_year 2010
_chemical_formula_sum 'C7 H8 Cu0.5 F3 N4 O3 S'
_chemical_formula_weight 317.00
_chemical_name_systematic
;
 ?
;
_space_group_IT_number 2
_symmetry_cell_setting triclinic
_symmetry_space_group_name_Hall '-P 1'
_symmetry_space_group_name_H-M 'P -1'
_atom_sites_solution_hydrogens geom
_atom_sites_solution_primary direct
_atom_sites_solution_secondary difmap
_audit_creation_method SHELXL-97
_cell_angle_alpha 111.344(2)
_cell_angle_beta 91.105(2)
_cell_angle_gamma 117.297(2)
_cell_formula_units_Z 2
_cell_length_a 8.3890(10)
_cell_length_b 8.8240(10)
_cell_length_c 9.9450(10)
_cell_measurement_temperature 293(2)
_cell_volume 593.71(12)
_computing_cell_refinement SMART
_computing_data_collection SMART
_computing_data_reduction SAINT+
_computing_molecular_graphics 'SCHAKAL99 (Keller 1999)'
_computing_publication_material 'SHELXL-97 (Sheldrick, 1997)'
_computing_structure_refinement 'SHELXL-97 (Sheldrick, 1997)'
_computing_structure_solution 'SIR-97 (Giacovazzo, 1997)'
_diffrn_ambient_temperature 293(2)
_diffrn_measured_fraction_theta_full 0.941
_diffrn_measured_fraction_theta_max 0.941
_diffrn_measurement_device_type 'Bruker SMART Apex II CCD'
_diffrn_measurement_method 'phi and omega scans'
_diffrn_radiation_monochromator graphite
_diffrn_radiation_source 'fine-focus sealed tube'
_diffrn_radiation_type MoK\a
_diffrn_radiation_wavelength 0.71073
_diffrn_reflns_av_R_equivalents 0.0160
_diffrn_reflns_av_sigmaI/netI 0.0241
_diffrn_reflns_limit_h_max 10
_diffrn_reflns_limit_h_min -10
_diffrn_reflns_limit_k_max 11
_diffrn_reflns_limit_k_min -11
_diffrn_reflns_limit_l_max 12
_diffrn_reflns_limit_l_min -12
_diffrn_reflns_number 4245
_diffrn_reflns_theta_full 27.00
_diffrn_reflns_theta_max 27.00
_diffrn_reflns_theta_min 2.26
_exptl_absorpt_coefficient_mu 1.192
_exptl_absorpt_correction_T_max 0.840
_exptl_absorpt_correction_T_min 0.704
_exptl_absorpt_correction_type empirical
_exptl_absorpt_process_details SADABS
_exptl_crystal_colour dark-blue
_exptl_crystal_density_diffrn 1.773
_exptl_crystal_density_method 'not measured'
_exptl_crystal_description block
_exptl_crystal_F_000 319
_exptl_crystal_size_max 0.35
_exptl_crystal_size_mid 0.24
_exptl_crystal_size_min 0.15
_refine_diff_density_max 0.271
_refine_diff_density_min -0.639
_refine_diff_density_rms 0.072
_refine_ls_extinction_method none
_refine_ls_goodness_of_fit_ref 1.113
_refine_ls_hydrogen_treatment constr
_refine_ls_matrix_type full
_refine_ls_number_parameters 169
_refine_ls_number_reflns 2452
_refine_ls_number_restraints 0
_refine_ls_restrained_S_all 1.113
_refine_ls_R_factor_all 0.0345
_refine_ls_R_factor_gt 0.0316
_refine_ls_shift/su_max 0.000
_refine_ls_shift/su_mean 0.000
_refine_ls_structure_factor_coef Fsqd
_refine_ls_weighting_details 'calc w=1/[\s^2^(Fo^2^)+(0.0851P)^2^+0.0000P] where P=(Fo^2^+2Fc^2^)/3'
_refine_ls_weighting_scheme calc
_refine_ls_wR_factor_gt 0.1149
_refine_ls_wR_factor_ref 0.1167
_reflns_number_gt 2176
_reflns_number_total 2452
_reflns_threshold_expression >2\s(I)
_cod_data_source_file Compd-7m.cif
_cod_data_source_block cmpd7m
_cod_depositor_comments
;
The following automatic conversions were performed:

'_symmetry_cell_setting' value 'Triclinic' changed to 'triclinic'
according to
/usr/data/users/saulius/automatic-downloads/retrospective/ACS/lib/dictionaries/cif_core.dic
dictionary named 'cif_core.dic' version 2.4.2 from 2011-04-26.

Automatic conversion script
Id: cif_fix_values 2281 2013-09-26 08:29:07Z andrius 
;
_cod_original_cell_volume 593.71(11)
_cod_original_sg_symbol_H-M P-1
_cod_original_formula_sum 'C7 H8 Cu0.50 F3 N4 O3 S'
_cod_database_code 4510956

loop_
_symmetry_equiv_pos_as_xyz
'x, y, z'
'-x, -y, -z'

loop_
_atom_site_label
_atom_site_type_symbol
_atom_site_fract_x
_atom_site_fract_y
_atom_site_fract_z
_atom_site_U_iso_or_equiv
_atom_site_adp_type
_atom_site_occupancy
_atom_site_symmetry_multiplicity
_atom_site_calc_flag
_atom_site_refinement_flags
Cu1 Cu 0.5000 0.5000 0.0000 0.03815(16) Uani 1 2 d S
S1 S 0.33621(7) -0.02492(7) -0.17904(6) 0.04475(18) Uani 1 1 d .
O1 O 0.4588(2) 0.1739(2) -0.1310(2) 0.0560(4) Uani 1 1 d .
O2 O 0.4251(3) -0.1345(3) -0.1959(3) 0.0691(5) Uani 1 1 d .
O3 O 0.1861(3) -0.0697(2) -0.1053(2) 0.0583(5) Uani 1 1 d .
F1 F 0.1030(2) -0.2859(2) -0.42748(18) 0.0792(5) Uani 1 1 d .
F2 F 0.1352(3) -0.0142(3) -0.3764(2) 0.0808(5) Uani 1 1 d .
F3 F 0.3448(3) -0.0738(3) -0.4532(2) 0.0850(6) Uani 1 1 d .
N1 N 0.7556(2) 0.5745(2) 0.09001(19) 0.0403(4) Uani 1 1 d .
N3 N 0.4076(2) 0.4433(3) 0.1705(2) 0.0420(4) Uani 1 1 d .
C7 C 0.2231(3) -0.1038(4) -0.3695(3) 0.0550(6) Uani 1 1 d .
N2 N 0.7904(3) 0.4772(3) 0.1521(2) 0.0481(4) Uani 1 1 d .
H2N H 0.7072 0.3787 0.1594 0.058 Uiso 1 1 calc R
N4 N 0.3159(3) 0.2739(3) 0.1727(2) 0.0511(5) Uani 1 1 d .
H4N H 0.2928 0.1705 0.1006 0.061 Uiso 1 1 calc R
C1 C 0.9200(3) 0.7154(3) 0.1023(3) 0.0490(5) Uani 1 1 d .
H1 H 0.9388 0.8066 0.0687 0.059 Uiso 1 1 calc R
C4 C 0.4113(3) 0.5623(3) 0.3013(3) 0.0516(6) Uani 1 1 d .
H4 H 0.4655 0.6915 0.3320 0.062 Uiso 1 1 calc R
C5 C 0.3238(4) 0.4675(4) 0.3851(3) 0.0596(6) Uani 1 1 d .
H5 H 0.3083 0.5187 0.4803 0.072 Uiso 1 1 calc R
C3 C 0.9721(3) 0.5544(4) 0.2010(3) 0.0574(6) Uani 1 1 d .
H3 H 1.0285 0.5107 0.2467 0.069 Uiso 1 1 calc R
C2 C 1.0583(3) 0.7080(4) 0.1714(3) 0.0575(6) Uani 1 1 d .
H2 H 1.1843 0.7907 0.1933 0.069 Uiso 1 1 calc R
C6 C 0.2654(4) 0.2854(4) 0.3001(3) 0.0610(7) Uani 1 1 d .
H6 H 0.2013 0.1858 0.3260 0.073 Uiso 1 1 calc R

loop_
_atom_site_aniso_label
_atom_site_aniso_U_11
_atom_site_aniso_U_22
_atom_site_aniso_U_33
_atom_site_aniso_U_23
_atom_site_aniso_U_13
_atom_site_aniso_U_12
Cu1 0.0296(2) 0.0418(2) 0.0463(2) 0.02190(17) 0.01051(14) 0.01773(17)
S1 0.0420(3) 0.0336(3) 0.0571(3) 0.0171(2) 0.0106(2) 0.0192(2)
O1 0.0488(9) 0.0346(8) 0.0704(11) 0.0162(7) 0.0062(8) 0.0148(7)
O2 0.0665(12) 0.0549(11) 0.1015(15) 0.0345(10) 0.0200(11) 0.0409(10)
O3 0.0582(10) 0.0523(10) 0.0592(10) 0.0234(8) 0.0206(8) 0.0233(8)
F1 0.0664(10) 0.0530(9) 0.0668(10) 0.0046(7) 0.0105(8) 0.0064(8)
F2 0.0869(12) 0.0957(14) 0.0723(10) 0.0338(10) 0.0079(9) 0.0567(11)
F3 0.0721(11) 0.0893(13) 0.0724(10) 0.0300(9) 0.0387(9) 0.0263(10)
N1 0.0350(8) 0.0382(9) 0.0500(9) 0.0203(7) 0.0092(7) 0.0188(7)
N3 0.0353(8) 0.0429(9) 0.0504(9) 0.0223(8) 0.0122(7) 0.0193(7)
C7 0.0482(12) 0.0481(13) 0.0556(13) 0.0153(10) 0.0158(10) 0.0190(11)
N2 0.0403(10) 0.0457(10) 0.0633(11) 0.0285(9) 0.0080(8) 0.0210(8)
N4 0.0533(11) 0.0445(10) 0.0610(11) 0.0256(9) 0.0218(9) 0.0259(9)
C1 0.0358(10) 0.0406(11) 0.0667(14) 0.0250(10) 0.0093(10) 0.0143(9)
C4 0.0538(13) 0.0458(12) 0.0487(11) 0.0156(10) 0.0100(10) 0.0233(11)
C5 0.0630(15) 0.0770(18) 0.0495(12) 0.0275(12) 0.0211(11) 0.0422(14)
C3 0.0468(13) 0.0646(16) 0.0614(14) 0.0216(12) 0.0007(11) 0.0325(12)
C2 0.0343(11) 0.0515(14) 0.0687(15) 0.0142(12) 0.0016(10) 0.0164(10)
C6 0.0569(14) 0.0696(17) 0.0749(16) 0.0479(14) 0.0303(13) 0.0318(13)

loop_
_atom_type_symbol
_atom_type_description
_atom_type_scat_dispersion_real
_atom_type_scat_dispersion_imag
_atom_type_scat_source
C C 0.0033 0.0016 'International Tables Vol C Tables 4.2.6.8 and 6.1.1.4'
H H 0.0000 0.0000 'International Tables Vol C Tables 4.2.6.8 and 6.1.1.4'
N N 0.0061 0.0033 'International Tables Vol C Tables 4.2.6.8 and 6.1.1.4'
O O 0.0106 0.0060 'International Tables Vol C Tables 4.2.6.8 and 6.1.1.4'
F F 0.0171 0.0103 'International Tables Vol C Tables 4.2.6.8 and 6.1.1.4'
S S 0.1246 0.1234 'International Tables Vol C Tables 4.2.6.8 and 6.1.1.4'
Cu Cu 0.3201 1.2651 'International Tables Vol C Tables 4.2.6.8 and 6.1.1.4'

loop_
_geom_angle_atom_site_label_1
_geom_angle_atom_site_label_2
_geom_angle_atom_site_label_3
_geom_angle
_geom_angle_site_symmetry_1
_geom_angle_site_symmetry_3
N1 Cu1 N1 180.00(11) 2_665 .
N1 Cu1 N3 89.33(7) 2_665 .
N1 Cu1 N3 90.67(7) . .
N1 Cu1 N3 90.67(7) 2_665 2_665
N1 Cu1 N3 89.33(7) . 2_665
N3 Cu1 N3 180.00(12) . 2_665
O2 S1 O3 115.30(12) . .
O2 S1 O1 115.18(11) . .
O3 S1 O1 113.91(11) . .
O2 S1 C7 102.85(13) . .
O3 S1 C7 103.46(11) . .
O1 S1 C7 103.90(12) . .
C1 N1 N2 105.27(17) . .
C1 N1 Cu1 131.77(16) . .
N2 N1 Cu1 122.95(14) . .
C4 N3 N4 104.78(19) . .
C4 N3 Cu1 127.95(17) . .
N4 N3 Cu1 127.11(15) . .
F2 C7 F1 108.3(2) . .
F2 C7 F3 107.7(3) . .
F1 C7 F3 107.9(2) . .
F2 C7 S1 111.58(17) . .
F1 C7 S1 110.5(2) . .
F3 C7 S1 110.80(18) . .
C3 N2 N1 111.0(2) . .
C6 N4 N3 111.6(2) . .
N1 C1 C2 110.9(2) . .
N3 C4 C5 110.5(2) . .
C6 C5 C4 105.6(2) . .
N2 C3 C2 107.3(2) . .
C3 C2 C1 105.5(2) . .
N4 C6 C5 107.6(2) . .

loop_
_geom_bond_atom_site_label_1
_geom_bond_atom_site_label_2
_geom_bond_distance
_geom_bond_site_symmetry_2
Cu1 N1 2.0091(17) 2_665
Cu1 N1 2.0091(17) .
Cu1 N3 2.0096(18) .
Cu1 N3 2.0096(18) 2_665
S1 O2 1.4381(19) .
S1 O3 1.4387(18) .
S1 O1 1.4421(16) .
S1 C7 1.827(3) .
F1 C7 1.322(3) .
F2 C7 1.321(3) .
F3 C7 1.322(3) .
N1 C1 1.331(3) .
N1 N2 1.346(3) .
N3 C4 1.330(3) .
N3 N4 1.341(3) .
N2 C3 1.343(3) .
N4 C6 1.327(3) .
C1 C2 1.377(3) .
C4 C5 1.379(4) .
C5 C6 1.345(4) .
C3 C2 1.359(4) .
